data_7122570
loop_
_publ_author_name
'Ayres, Alexander J.'
'Zegke, Markus'
'Ostrowski, Joseph P. A.'
'Tuna, Floriana'
'McInnes, Eric J. L.'
'Wooles, Ashley J.'
'Liddle, Stephen T.'

_publ_section_title
;
 Actinide-transition metal bonding in heterobimetallic uranium- and
 thorium-molybdenum paddlewheel complexes.
;
_journal_issue 96
_journal_name_full 'Chemical communications (Cambridge, England)'
_journal_page_first 13515
_journal_page_last 13518
_journal_paper_doi 10.1039/c8cc05268a
_journal_volume 54
_journal_year 2018
_chemical_formula_moiety 'C63 H63 Cl N3 P3 Th'
_chemical_formula_sum 'C63 H63 Cl N3 P3 Th'
_chemical_formula_weight 1222.56
_space_group_crystal_system monoclinic
_space_group_IT_number 14
_space_group_name_Hall '-P 2yn'
_space_group_name_H-M_alt 'P 1 21/n 1'
_symmetry_space_group_name_Hall '-P 2yn'
_symmetry_space_group_name_H-M 'P 1 21/n 1'
_atom_sites_solution_hydrogens geom
_atom_sites_solution_primary heavy
_atom_sites_solution_secondary difmap
_audit_creation_date 2016-09-29
_audit_creation_method
;
Olex2 1.2
(compiled 2016.09.09 svn.r3337 for OlexSys, GUI svn.r5227)
;
_audit_update_record
;
2018-11-07 deposited with the CCDC.
2018-11-09 downloaded from the CCDC.
;
_cell_angle_alpha 90
_cell_angle_beta 97.4230(6)
_cell_angle_gamma 90
_cell_formula_units_Z 4
_cell_length_a 13.04797(8)
_cell_length_b 25.46193(15)
_cell_length_c 16.86018(11)
_cell_measurement_reflns_used 46891
_cell_measurement_temperature 120(2)
_cell_measurement_theta_max 74.2670
_cell_measurement_theta_min 3.1460
_cell_volume 5554.46(6)
_computing_cell_refinement
;
CrysAlisPro, Agilent Technologies,
Version 1.171.36.28a (release 18-03-2013 CrysAlis171 .NET)
(compiled Mar 18 2013,11:47:30)
;
_computing_data_collection
;
CrysAlisPro, Agilent Technologies,
Version 1.171.36.28a (release 18-03-2013 CrysAlis171 .NET)
(compiled Mar 18 2013,11:47:30)
;
_computing_data_reduction
;
CrysAlisPro, Agilent Technologies,
Version 1.171.36.28a (release 18-03-2013 CrysAlis171 .NET)
(compiled Mar 18 2013,11:47:30)
;
_computing_molecular_graphics 'Olex2 (Dolomanov et al., 2009)'
_computing_publication_material 'Olex2 (Dolomanov et al., 2009)'
_computing_structure_refinement 'ShelXL (Sheldrick, 2015)'
_computing_structure_solution 'ShelXS (Sheldrick, 2008)'
_diffrn_ambient_temperature 120(2)
_diffrn_detector 'CCD area detector'
_diffrn_detector_area_resol_mean 10.3271
_diffrn_detector_type 'Agilent Diffraction Atlas detector'
_diffrn_measured_fraction_theta_full 1.000
_diffrn_measured_fraction_theta_max 0.990
_diffrn_measurement_details
;
#__ type_ start__ end____ width___ exp.time_
  1 omega   16.00  108.00   1.0000   10.0000
omega____ theta____ kappa____ phi______ frames
    -       40.2573   57.0000  -60.0000 92

#__ type_ start__ end____ width___ exp.time_
  2 omega   31.00  111.00   1.0000   10.0000
omega____ theta____ kappa____ phi______ frames
    -       40.2573   38.0000   30.0000 80

#__ type_ start__ end____ width___ exp.time_
  3 omega  -21.00    5.00   1.0000   10.0000
omega____ theta____ kappa____ phi______ frames
    -       40.2573  -57.0000  150.0000 26

#__ type_ start__ end____ width___ exp.time_
  4 omega   35.00   65.00   1.0000   10.0000
omega____ theta____ kappa____ phi______ frames
    -       40.2573  -57.0000  150.0000 30

#__ type_ start__ end____ width___ exp.time_
  5 omega  122.00  174.00   1.0000   40.0000
omega____ theta____ kappa____ phi______ frames
    -      102.6276   77.0000    0.0000 52

#__ type_ start__ end____ width___ exp.time_
  6 omega   39.00   82.00   1.0000   40.0000
omega____ theta____ kappa____ phi______ frames
    -      102.6276  -30.0000  -30.0000 43

#__ type_ start__ end____ width___ exp.time_
  7 omega   32.00  133.00   1.0000   40.0000
omega____ theta____ kappa____ phi______ frames
    -      102.6276  -77.0000  -90.0000 101

#__ type_ start__ end____ width___ exp.time_
  8 omega   28.00   87.00   1.0000   40.0000
omega____ theta____ kappa____ phi______ frames
    -      102.6276  -94.0000 -180.0000 59

#__ type_ start__ end____ width___ exp.time_
  9 omega   49.00   85.00   1.0000   40.0000
omega____ theta____ kappa____ phi______ frames
    -      102.6276  -45.0000  -90.0000 36

#__ type_ start__ end____ width___ exp.time_
 10 omega   42.00  127.00   1.0000   40.0000
omega____ theta____ kappa____ phi______ frames
    -      102.6276  -61.0000   30.0000 85

#__ type_ start__ end____ width___ exp.time_
 11 omega   92.00  163.00   1.0000   40.0000
omega____ theta____ kappa____ phi______ frames
    -      102.6276   77.0000 -120.0000 71

#__ type_ start__ end____ width___ exp.time_
 12 omega  -31.00   61.00   1.0000   10.0000
omega____ theta____ kappa____ phi______ frames
    -       40.2573  -38.0000 -150.0000 92

#__ type_ start__ end____ width___ exp.time_
 13 omega  -28.00   65.00   1.0000   10.0000
omega____ theta____ kappa____ phi______ frames
    -       40.2573  -57.0000    0.0000 93

#__ type_ start__ end____ width___ exp.time_
 14 omega   10.00  112.00   1.0000   10.0000
omega____ theta____ kappa____ phi______ frames
    -       40.2573   77.0000  120.0000 102

#__ type_ start__ end____ width___ exp.time_
 15 omega   76.00  171.00   1.0000   40.0000
omega____ theta____ kappa____ phi______ frames
    -      102.6276   61.0000   30.0000 95

#__ type_ start__ end____ width___ exp.time_
 16 omega   80.00  172.00   1.0000   40.0000
omega____ theta____ kappa____ phi______ frames
    -      102.6276   45.0000  -30.0000 92

#__ type_ start__ end____ width___ exp.time_
 17 omega   80.00  172.00   1.0000   40.0000
omega____ theta____ kappa____ phi______ frames
    -      102.6276   45.0000 -150.0000 92

#__ type_ start__ end____ width___ exp.time_
 18 omega   76.00  171.00   1.0000   40.0000
omega____ theta____ kappa____ phi______ frames
    -      102.6276   61.0000  -90.0000 95

#__ type_ start__ end____ width___ exp.time_
 19 omega   33.00  121.00   1.0000   40.0000
omega____ theta____ kappa____ phi______ frames
    -      102.6276 -125.0000 -180.0000 88

#__ type_ start__ end____ width___ exp.time_
 20 omega   62.00  178.00   1.0000   40.0000
omega____ theta____ kappa____ phi______ frames
    -      102.6276   15.0000  150.0000 116

#__ type_ start__ end____ width___ exp.time_
 21 omega  -92.00   -2.00   1.0000   10.0000
omega____ theta____ kappa____ phi______ frames
    -      -38.5000  125.0000   90.0000 90

#__ type_ start__ end____ width___ exp.time_
 22 omega   10.00  112.00   1.0000   10.0000
omega____ theta____ kappa____ phi______ frames
    -       40.2573   77.0000   30.0000 102

#__ type_ start__ end____ width___ exp.time_
 23 omega   15.00  109.00   1.0000   10.0000
omega____ theta____ kappa____ phi______ frames
    -       40.2573   57.0000 -150.0000 94

#__ type_ start__ end____ width___ exp.time_
 24 omega   72.00  174.00   1.0000   40.0000
omega____ theta____ kappa____ phi______ frames
    -      102.6276   77.0000  -30.0000 102

#__ type_ start__ end____ width___ exp.time_
 25 omega   76.00  171.00   1.0000   40.0000
omega____ theta____ kappa____ phi______ frames
    -      102.6276   61.0000  150.0000 95

#__ type_ start__ end____ width___ exp.time_
 26 omega   72.00  174.00   1.0000   40.0000
omega____ theta____ kappa____ phi______ frames
    -      102.6276   77.0000 -150.0000 102

#__ type_ start__ end____ width___ exp.time_
 27 omega   23.00   75.00   1.0000   40.0000
omega____ theta____ kappa____ phi______ frames
    -      102.6276  -94.0000 -120.0000 52

#__ type_ start__ end____ width___ exp.time_
 28 omega   72.00  174.00   1.0000   40.0000
omega____ theta____ kappa____ phi______ frames
    -      102.6276   77.0000   60.0000 102
;
_diffrn_measurement_device '\k-geometry diffractometer'
_diffrn_measurement_device_type 'GV1000, Atlas'
_diffrn_measurement_method '\w scans'
_diffrn_orient_matrix_UB_11 -0.0273475000
_diffrn_orient_matrix_UB_12 -0.0440602000
_diffrn_orient_matrix_UB_13 -0.0617164000
_diffrn_orient_matrix_UB_21 -0.0834881000
_diffrn_orient_matrix_UB_22 0.0352996000
_diffrn_orient_matrix_UB_23 -0.0457210000
_diffrn_orient_matrix_UB_31 0.0803772000
_diffrn_orient_matrix_UB_32 0.0217791000
_diffrn_orient_matrix_UB_33 -0.0508728000
_diffrn_radiation_collimation 'focusing mirrors'
_diffrn_radiation_monochromator mirror
_diffrn_radiation_probe x-ray
_diffrn_radiation_type CuK\a
_diffrn_radiation_wavelength 1.54184
_diffrn_reflns_av_R_equivalents 0.0579
_diffrn_reflns_av_unetI/netI 0.0258
_diffrn_reflns_Laue_measured_fraction_full 1.000
_diffrn_reflns_Laue_measured_fraction_max 0.990
_diffrn_reflns_limit_h_max 16
_diffrn_reflns_limit_h_min -16
_diffrn_reflns_limit_k_max 31
_diffrn_reflns_limit_k_min -31
_diffrn_reflns_limit_l_max 20
_diffrn_reflns_limit_l_min -20
_diffrn_reflns_number 83099
_diffrn_reflns_point_group_measured_fraction_full 1.000
_diffrn_reflns_point_group_measured_fraction_max 0.990
_diffrn_reflns_theta_full 67.684
_diffrn_reflns_theta_max 74.525
_diffrn_reflns_theta_min 3.162
_diffrn_source 'microfocus sealed tube'
_diffrn_source_target Cu
_diffrn_source_type 'Agilent Diffraction microfocus tube'
_exptl_absorpt_coefficient_mu 10.234
_exptl_absorpt_correction_T_max 1.003
_exptl_absorpt_correction_T_min 0.646
_exptl_absorpt_correction_type gaussian
_exptl_absorpt_process_details
;
CrysAlisPro, Agilent Technologies,
Version 1.171.36.28a (release 18-03-2013 CrysAlis171 .NET)
(compiled Mar 18 2013,11:47:30)
Numerical absorption correction based on gaussian integration over
            a multifaceted crystal model
;
_exptl_crystal_colour colourless
_exptl_crystal_colour_primary colourless
_exptl_crystal_density_diffrn 1.462
_exptl_crystal_description block
_exptl_crystal_F_000 2456
_exptl_crystal_size_max 0.243
_exptl_crystal_size_mid 0.0556
_exptl_crystal_size_min 0.0464
_refine_diff_density_max 1.064
_refine_diff_density_min -1.043
_refine_diff_density_rms 0.078
_refine_ls_extinction_method none
_refine_ls_goodness_of_fit_ref 1.044
_refine_ls_hydrogen_treatment constr
_refine_ls_matrix_type full
_refine_ls_number_parameters 649
_refine_ls_number_reflns 11261
_refine_ls_number_restraints 0
_refine_ls_restrained_S_all 1.044
_refine_ls_R_factor_all 0.0258
_refine_ls_R_factor_gt 0.0240
_refine_ls_shift/su_max 0.009
_refine_ls_shift/su_mean 0.000
_refine_ls_structure_factor_coef Fsqd
_refine_ls_weighting_details 'w=1/[\s^2^(Fo^2^)+(0.0366P)^2^+2.1518P] where P=(Fo^2^+2Fc^2^)/3'
_refine_ls_weighting_scheme calc
_refine_ls_wR_factor_gt 0.0614
_refine_ls_wR_factor_ref 0.0626
_reflns_Friedel_coverage 0.000
_reflns_number_gt 10585
_reflns_number_total 11261
_reflns_threshold_expression 'I > 2\s(I)'
_cod_data_source_file c8cc05268a2.cif
_cod_data_source_block ThCl
_cod_depositor_comments 'Adding full bibliography for 7122562--7122573.cif.'
_cod_database_code 7122570
_nottingham_internal_coll_name THAALA
_nottingham_internal_coll_number 13011
_nottingham_internal_coll_client AA/STL
_nottingham_internal_coll_type CUSTOM
_nottingham_internal_coll_frame_method '\w scans'
_nottingham_internal_coll_frame_time '10 AND 40'
_nottingham_internal_coll_frame_width 1
_nottingham_internal_coll_user AA
_nottingham_internal_coll_date 20/11/2013
_nottingham_internal_coll_location NOTTS
_nottingham_internal_process_date 21/11/2013
_nottingham_internal_process_user AA
_nottingham_internal_solution_date 21/11/2013
_nottingham_internal_solution_user AA
_nottingham_internal_refinement_date 29/09/2016
_nottingham_internal_refinement_user AA/AW
_nottingham_internal_validation_date 29/09/2016
_nottingham_internal_validation_user AW
_nottingham_internal_archive_date 29/09/2016
_shelx_shelxl_version_number 2014/7
_chemical_oxdiff_formula 'C63 H63 N3 P3 Th1 Cl'
_chemical_oxdiff_usercomment 'THAALA #13011 IN FOMBLIN FILM ON MICROMOUNT FOR AA/STL'
_shelx_space_group_comment
;
The symmetry employed for this shelxl refinement is uniquely defined
by the following loop, which should always be used as a source of
symmetry information in preference to the above space-group names.
They are only intended as comments.
;
_reflns_odcompleteness_completeness 99.99
_reflns_odcompleteness_iscentric 1
_reflns_odcompleteness_theta 67.13
_olex2_refinement_description
;
1. Fixed Uiso
 At 1.2 times of:
  All C(H) groups
 At 1.5 times of:
  All C(H,H,H) groups
2.a Aromatic/amide H refined with riding coordinates:
 C4(H4), C7(H7), C11(H11), C12(H12), C13(H13), C14(H14), C15(H15), C17(H17),
 C18(H18), C19(H19), C20(H20), C21(H21), C25(H25), C28(H28), C32(H32), C33(H33),
  C34(H34), C35(H35), C36(H36), C38(H38), C39(H39), C40(H40), C41(H41),
 C42(H42), C46(H46), C49(H49), C53(H53), C54(H54), C55(H55), C56(H56), C57(H57),
  C59(H59), C60(H60), C61(H61), C62(H62), C63(H63)
2.b Idealised Me refined as rotating group:
 C3(H3A,H3B,H3C), C6(H6A,H6B,H6C), C9(H9A,H9B,H9C), C24(H24A,H24B,H24C),
 C27(H27A,H27B,H27C), C30(H30A,H30B,H30C), C45(H45A,H45B,H45C), C48(H48A,H48B,
 H48C), C51(H51A,H51B,H51C)
;
_olex2_submission_special_instructions 'No special instructions were received'

loop_
_space_group_symop_operation_xyz
'x, y, z'
'-x+1/2, y+1/2, -z+1/2'
'-x, -y, -z'
'x-1/2, -y-1/2, z-1/2'

loop_
_atom_site_label
_atom_site_type_symbol
_atom_site_fract_x
_atom_site_fract_y
_atom_site_fract_z
_atom_site_U_iso_or_equiv
_atom_site_adp_type
_atom_site_occupancy
_atom_site_site_symmetry_order
_atom_site_calc_flag
_atom_site_refinement_flags_posn
Th1 Th 0.98104(2) 0.86420(2) 0.76100(2) 0.02327(4) Uani 1 1 d .
Cl1 Cl 1.06549(6) 0.81130(3) 0.88973(4) 0.03873(14) Uani 1 1 d .
P1 P 1.12594(5) 0.95365(2) 0.76019(4) 0.02515(12) Uani 1 1 d .
P2 P 0.99081(5) 0.77264(3) 0.65534(4) 0.02788(13) Uani 1 1 d .
P3 P 0.87382(5) 0.92888(2) 0.86282(4) 0.02574(12) Uani 1 1 d .
N1 N 1.11408(16) 0.90135(8) 0.69831(12) 0.0254(4) Uani 1 1 d .
N2 N 0.88543(16) 0.79840(8) 0.68881(12) 0.0261(4) Uani 1 1 d .
N3 N 0.82503(16) 0.90884(8) 0.77069(13) 0.0269(4) Uani 1 1 d .
C1 C 1.18061(19) 0.88828(9) 0.64010(14) 0.0247(5) Uani 1 1 d .
C2 C 1.2720(2) 0.85951(9) 0.66120(16) 0.0266(5) Uani 1 1 d .
C3 C 1.2988(2) 0.83600(11) 0.74324(16) 0.0331(6) Uani 1 1 d .
H3A H 1.3421 0.8606 0.7774 0.050 Uiso 1 1 calc GR
H3B H 1.3365 0.8030 0.7390 0.050 Uiso 1 1 calc GR
H3C H 1.2352 0.8290 0.7667 0.050 Uiso 1 1 calc GR
C4 C 1.3379(2) 0.85088(11) 0.60387(16) 0.0302(5) Uani 1 1 d .
H4 H 1.4006 0.8323 0.6189 0.036 Uiso 1 1 calc R
C5 C 1.3154(2) 0.86837(10) 0.52548(17) 0.0300(5) Uani 1 1 d .
C6 C 1.3927(3) 0.86141(12) 0.46669(19) 0.0398(7) Uani 1 1 d .
H6A H 1.4053 0.8239 0.4595 0.060 Uiso 1 1 calc GR
H6B H 1.4576 0.8788 0.4873 0.060 Uiso 1 1 calc GR
H6C H 1.3650 0.8770 0.4152 0.060 Uiso 1 1 calc GR
C7 C 1.2200(2) 0.89230(10) 0.50411(15) 0.0305(5) Uani 1 1 d .
H7 H 1.2007 0.9022 0.4499 0.037 Uiso 1 1 calc R
C8 C 1.1519(2) 0.90218(10) 0.55926(15) 0.0289(5) Uani 1 1 d .
C9 C 1.0478(2) 0.92611(12) 0.53249(17) 0.0362(6) Uani 1 1 d .
H9A H 0.9934 0.9011 0.5418 0.054 Uiso 1 1 calc GR
H9B H 1.0421 0.9344 0.4753 0.054 Uiso 1 1 calc GR
H9C H 1.0400 0.9583 0.5629 0.054 Uiso 1 1 calc GR
C10 C 1.2491(2) 0.95143(10) 0.82591(15) 0.0277(5) Uani 1 1 d .
C11 C 1.2480(2) 0.92819(11) 0.90081(16) 0.0358(6) Uani 1 1 d .
H11 H 1.1845 0.9165 0.9165 0.043 Uiso 1 1 calc R
C12 C 1.3387(3) 0.92207(13) 0.95240(17) 0.0444(7) Uani 1 1 d .
H12 H 1.3372 0.9061 1.0031 0.053 Uiso 1 1 calc R
C13 C 1.4313(3) 0.93919(13) 0.93025(18) 0.0424(7) Uani 1 1 d .
H13 H 1.4934 0.9347 0.9657 0.051 Uiso 1 1 calc R
C14 C 1.4340(2) 0.96281(12) 0.85698(18) 0.0371(6) Uani 1 1 d .
H14 H 1.4977 0.9748 0.8421 0.044 Uiso 1 1 calc R
C15 C 1.3427(2) 0.96896(10) 0.80487(16) 0.0308(5) Uani 1 1 d .
H15 H 1.3446 0.9853 0.7544 0.037 Uiso 1 1 calc R
C16 C 1.1357(2) 1.01499(10) 0.70559(15) 0.0274(5) Uani 1 1 d .
C17 C 1.1901(2) 1.02022(10) 0.64012(16) 0.0296(5) Uani 1 1 d .
H17 H 1.2246 0.9906 0.6217 0.036 Uiso 1 1 calc R
C18 C 1.1946(2) 1.06825(11) 0.60158(16) 0.0320(5) Uani 1 1 d .
H18 H 1.2319 1.0713 0.5570 0.038 Uiso 1 1 calc R
C19 C 1.1450(2) 1.11171(11) 0.62797(18) 0.0375(6) Uani 1 1 d .
H19 H 1.1478 1.1445 0.6016 0.045 Uiso 1 1 calc R
C20 C 1.0911(3) 1.10695(11) 0.6931(2) 0.0429(7) Uani 1 1 d .
H20 H 1.0575 1.1368 0.7118 0.051 Uiso 1 1 calc R
C21 C 1.0856(2) 1.05902(11) 0.73147(18) 0.0366(6) Uani 1 1 d .
H21 H 1.0475 1.0561 0.7756 0.044 Uiso 1 1 calc R
C22 C 0.78178(19) 0.77911(9) 0.67522(15) 0.0248(5) Uani 1 1 d .
C23 C 0.7115(2) 0.79988(10) 0.61252(15) 0.0281(5) Uani 1 1 d .
C24 C 0.7405(2) 0.84358(11) 0.55966(17) 0.0346(6) Uani 1 1 d .
H24A H 0.7193 0.8773 0.5803 0.052 Uiso 1 1 calc GR
H24B H 0.7057 0.8384 0.5052 0.052 Uiso 1 1 calc GR
H24C H 0.8156 0.8435 0.5591 0.052 Uiso 1 1 calc GR
C25 C 0.6114(2) 0.77994(10) 0.59978(16) 0.0321(6) Uani 1 1 d .
H25 H 0.5650 0.7933 0.5564 0.039 Uiso 1 1 calc R
C26 C 0.5768(2) 0.74134(10) 0.64792(18) 0.0329(6) Uani 1 1 d .
C27 C 0.4690(2) 0.71929(12) 0.6308(2) 0.0472(8) Uani 1 1 d .
H27A H 0.4226 0.7390 0.6611 0.071 Uiso 1 1 calc GR
H27B H 0.4695 0.6823 0.6468 0.071 Uiso 1 1 calc GR
H27C H 0.4449 0.7222 0.5735 0.071 Uiso 1 1 calc GR
C28 C 0.6458(2) 0.72322(10) 0.71187(16) 0.0309(5) Uani 1 1 d .
H28 H 0.6228 0.6977 0.7468 0.037 Uiso 1 1 calc R
C29 C 0.7469(2) 0.74107(9) 0.72645(15) 0.0271(5) Uani 1 1 d .
C30 C 0.8155(2) 0.72005(12) 0.79809(17) 0.0370(6) Uani 1 1 d .
H30A H 0.8503 0.6882 0.7830 0.055 Uiso 1 1 calc GR
H30B H 0.7736 0.7118 0.8406 0.055 Uiso 1 1 calc GR
H30C H 0.8673 0.7465 0.8173 0.055 Uiso 1 1 calc GR
C31 C 0.9738(2) 0.76563(10) 0.54687(16) 0.0312(5) Uani 1 1 d .
C32 C 1.0587(2) 0.77845(11) 0.50807(17) 0.0351(6) Uani 1 1 d .
H32 H 1.1196 0.7920 0.5380 0.042 Uiso 1 1 calc R
C33 C 1.0544(3) 0.77147(12) 0.42597(18) 0.0420(7) Uani 1 1 d .
H33 H 1.1126 0.7803 0.4001 0.050 Uiso 1 1 calc R
C34 C 0.9670(3) 0.75188(12) 0.38207(18) 0.0421(7) Uani 1 1 d .
H34 H 0.9649 0.7467 0.3261 0.050 Uiso 1 1 calc R
C35 C 0.8812(3) 0.73954(12) 0.41962(18) 0.0399(6) Uani 1 1 d .
H35 H 0.8203 0.7265 0.3891 0.048 Uiso 1 1 calc R
C36 C 0.8843(2) 0.74623(11) 0.50118(17) 0.0351(6) Uani 1 1 d .
H36 H 0.8255 0.7377 0.5265 0.042 Uiso 1 1 calc R
C37 C 1.0107(2) 0.70426(11) 0.68744(17) 0.0341(6) Uani 1 1 d .
C38 C 0.9712(3) 0.66117(12) 0.64290(19) 0.0400(6) Uani 1 1 d .
H38 H 0.9314 0.6664 0.5922 0.048 Uiso 1 1 calc R
C39 C 0.9893(3) 0.61054(13) 0.6719(2) 0.0498(8) Uani 1 1 d .
H39 H 0.9622 0.5814 0.6408 0.060 Uiso 1 1 calc R
C40 C 1.0460(4) 0.60243(15) 0.7451(2) 0.0613(10) Uani 1 1 d .
H40 H 1.0575 0.5677 0.7649 0.074 Uiso 1 1 calc R
C41 C 1.0863(4) 0.64446(17) 0.7898(3) 0.0673(12) Uani 1 1 d .
H41 H 1.1251 0.6388 0.8407 0.081 Uiso 1 1 calc R
C42 C 1.0704(3) 0.69533(14) 0.7607(2) 0.0511(8) Uani 1 1 d .
H42 H 1.1004 0.7241 0.7911 0.061 Uiso 1 1 calc R
C43 C 0.7325(2) 0.92858(10) 0.72550(15) 0.0277(5) Uani 1 1 d .
C44 C 0.6349(2) 0.90826(10) 0.73412(16) 0.0304(5) Uani 1 1 d .
C45 C 0.6205(2) 0.86315(10) 0.78915(19) 0.0349(6) Uani 1 1 d .
H45A H 0.6812 0.8402 0.7930 0.052 Uiso 1 1 calc GR
H45B H 0.5588 0.8432 0.7680 0.052 Uiso 1 1 calc GR
H45C H 0.6122 0.8767 0.8424 0.052 Uiso 1 1 calc GR
C46 C 0.5486(2) 0.93064(11) 0.69016(16) 0.0330(6) Uani 1 1 d .
H46 H 0.4823 0.9172 0.6966 0.040 Uiso 1 1 calc R
C47 C 0.5551(2) 0.97175(12) 0.63737(17) 0.0344(6) Uani 1 1 d .
C48 C 0.4580(2) 0.99611(14) 0.59354(18) 0.0423(7) Uani 1 1 d .
H48A H 0.4768 1.0256 0.5611 0.063 Uiso 1 1 calc GR
H48B H 0.4140 1.0087 0.6324 0.063 Uiso 1 1 calc GR
H48C H 0.4205 0.9697 0.5588 0.063 Uiso 1 1 calc GR
C49 C 0.6527(2) 0.98955(12) 0.62631(17) 0.0350(6) Uani 1 1 d .
H49 H 0.6589 1.0169 0.5889 0.042 Uiso 1 1 calc R
C50 C 0.7418(2) 0.96829(12) 0.66876(17) 0.0343(6) Uani 1 1 d .
C51 C 0.8462(2) 0.98744(14) 0.6533(2) 0.0458(8) Uani 1 1 d .
H51A H 0.8804 1.0051 0.7011 0.069 Uiso 1 1 calc GR
H51B H 0.8381 1.0122 0.6084 0.069 Uiso 1 1 calc GR
H51C H 0.8882 0.9575 0.6402 0.069 Uiso 1 1 calc GR
C52 C 0.7994(2) 0.90586(11) 0.94055(15) 0.0285(5) Uani 1 1 d .
C53 C 0.7976(2) 0.85165(12) 0.95329(18) 0.0349(6) Uani 1 1 d .
H53 H 0.8283 0.8288 0.9186 0.042 Uiso 1 1 calc R
C54 C 0.7516(2) 0.83098(12) 1.01589(19) 0.0394(6) Uani 1 1 d .
H54 H 0.7487 0.7940 1.0230 0.047 Uiso 1 1 calc R
C55 C 0.7100(3) 0.86436(13) 1.0682(2) 0.0459(8) Uani 1 1 d .
H55 H 0.6800 0.8503 1.1121 0.055 Uiso 1 1 calc R
C56 C 0.7119(3) 0.91793(14) 1.0567(2) 0.0476(8) Uani 1 1 d .
H56 H 0.6830 0.9407 1.0926 0.057 Uiso 1 1 calc R
C57 C 0.7560(2) 0.93889(11) 0.99275(18) 0.0360(6) Uani 1 1 d .
H57 H 0.7564 0.9758 0.9848 0.043 Uiso 1 1 calc R
C58 C 0.8689(2) 1.00009(10) 0.87198(16) 0.0295(5) Uani 1 1 d .
C59 C 0.7812(2) 1.03016(11) 0.84638(18) 0.0375(6) Uani 1 1 d .
H59 H 0.7205 1.0137 0.8206 0.045 Uiso 1 1 calc R
C60 C 0.7830(3) 1.08395(11) 0.85873(19) 0.0403(6) Uani 1 1 d .
H60 H 0.7246 1.1045 0.8388 0.048 Uiso 1 1 calc R
C61 C 0.8693(3) 1.10806(11) 0.89995(18) 0.0401(7) Uani 1 1 d .
H61 H 0.8684 1.1446 0.9110 0.048 Uiso 1 1 calc R
C62 C 0.9561(2) 1.07882(11) 0.92471(17) 0.0384(6) Uani 1 1 d .
H62 H 1.0157 1.0953 0.9522 0.046 Uiso 1 1 calc R
C63 C 0.9570(2) 1.02501(11) 0.90965(16) 0.0312(5) Uani 1 1 d .
H63 H 1.0181 1.0052 0.9252 0.037 Uiso 1 1 calc R

loop_
_atom_site_aniso_label
_atom_site_aniso_U_11
_atom_site_aniso_U_22
_atom_site_aniso_U_33
_atom_site_aniso_U_23
_atom_site_aniso_U_13
_atom_site_aniso_U_12
Th1 0.02093(6) 0.02635(5) 0.02363(5) 0.00051(3) 0.00703(3) 0.00013(3)
Cl1 0.0419(4) 0.0414(3) 0.0325(3) 0.0041(2) 0.0033(3) 0.0049(3)
P1 0.0248(3) 0.0271(3) 0.0250(3) 0.0019(2) 0.0084(2) 0.0000(2)
P2 0.0258(3) 0.0313(3) 0.0280(3) -0.0032(2) 0.0091(2) 0.0011(2)
P3 0.0242(3) 0.0274(3) 0.0269(3) 0.0001(2) 0.0080(2) -0.0001(2)
N1 0.0239(10) 0.0294(10) 0.0236(10) 0.0021(8) 0.0054(8) 0.0002(8)
N2 0.0235(10) 0.0283(10) 0.0276(10) -0.0014(8) 0.0073(8) 0.0001(8)
N3 0.0234(10) 0.0312(10) 0.0276(10) 0.0005(8) 0.0089(8) 0.0019(8)
C1 0.0239(12) 0.0272(11) 0.0240(11) -0.0002(9) 0.0070(9) -0.0011(9)
C2 0.0237(13) 0.0282(12) 0.0284(13) -0.0004(9) 0.0050(10) -0.0014(9)
C3 0.0329(14) 0.0368(13) 0.0300(13) 0.0031(10) 0.0059(11) 0.0083(11)
C4 0.0272(13) 0.0313(12) 0.0325(13) -0.0043(10) 0.0059(10) 0.0020(10)
C5 0.0310(14) 0.0322(13) 0.0282(13) -0.0053(9) 0.0093(11) -0.0027(10)
C6 0.0414(17) 0.0465(17) 0.0337(15) -0.0050(11) 0.0136(13) 0.0018(12)
C7 0.0353(14) 0.0339(13) 0.0228(12) 0.0002(9) 0.0056(10) -0.0053(10)
C8 0.0261(13) 0.0316(12) 0.0287(13) 0.0013(10) 0.0022(10) -0.0026(10)
C9 0.0306(14) 0.0482(16) 0.0292(13) 0.0065(11) 0.0016(11) 0.0015(12)
C10 0.0334(14) 0.0248(11) 0.0257(12) -0.0016(9) 0.0071(10) 0.0004(10)
C11 0.0426(16) 0.0399(14) 0.0261(13) -0.0005(11) 0.0090(11) 0.0003(12)
C12 0.056(2) 0.0519(17) 0.0241(13) 0.0039(12) 0.0008(13) 0.0042(15)
C13 0.0431(17) 0.0500(17) 0.0319(14) -0.0044(12) -0.0036(12) 0.0096(13)
C14 0.0310(14) 0.0449(15) 0.0351(14) -0.0062(12) 0.0032(11) 0.0020(12)
C15 0.0310(14) 0.0337(13) 0.0280(12) 0.0005(10) 0.0048(10) -0.0016(10)
C16 0.0254(12) 0.0295(12) 0.0276(12) 0.0027(9) 0.0045(10) -0.0019(9)
C17 0.0259(12) 0.0316(12) 0.0320(13) 0.0028(10) 0.0065(10) 0.0020(10)
C18 0.0318(14) 0.0360(13) 0.0289(13) 0.0057(10) 0.0071(10) -0.0035(11)
C19 0.0437(16) 0.0304(13) 0.0388(15) 0.0090(11) 0.0061(12) 0.0007(11)
C20 0.0538(19) 0.0297(13) 0.0480(17) 0.0019(12) 0.0170(14) 0.0074(13)
C21 0.0409(16) 0.0354(14) 0.0361(14) 0.0017(11) 0.0151(12) 0.0024(12)
C22 0.0245(12) 0.0262(11) 0.0252(11) -0.0029(9) 0.0085(9) 0.0019(9)
C23 0.0300(13) 0.0284(12) 0.0266(12) -0.0020(9) 0.0065(10) 0.0026(10)
C24 0.0396(15) 0.0349(14) 0.0307(13) 0.0059(11) 0.0092(11) 0.0034(11)
C25 0.0310(14) 0.0316(13) 0.0329(13) -0.0044(10) 0.0010(11) 0.0036(10)
C26 0.0283(13) 0.0294(12) 0.0421(15) -0.0093(11) 0.0083(11) -0.0005(10)
C27 0.0337(16) 0.0371(15) 0.070(2) -0.0100(14) 0.0054(15) -0.0053(12)
C28 0.0332(14) 0.0266(12) 0.0355(14) -0.0026(10) 0.0138(11) -0.0022(10)
C29 0.0321(13) 0.0254(11) 0.0254(12) -0.0013(9) 0.0100(10) 0.0022(10)
C30 0.0404(16) 0.0404(15) 0.0313(14) 0.0083(11) 0.0093(12) 0.0022(12)
C31 0.0354(14) 0.0273(12) 0.0328(13) -0.0006(10) 0.0119(11) 0.0014(10)
C32 0.0368(15) 0.0353(13) 0.0351(14) -0.0031(11) 0.0118(11) -0.0017(11)
C33 0.0507(18) 0.0434(15) 0.0361(15) -0.0016(12) 0.0219(13) -0.0035(13)
C34 0.060(2) 0.0399(15) 0.0289(14) -0.0056(11) 0.0144(13) 0.0017(14)
C35 0.0482(17) 0.0388(15) 0.0330(14) -0.0074(11) 0.0064(13) 0.0019(13)
C36 0.0356(15) 0.0346(13) 0.0369(14) -0.0054(11) 0.0109(12) 0.0005(11)
C37 0.0304(14) 0.0397(14) 0.0345(14) 0.0012(11) 0.0129(11) 0.0094(11)
C38 0.0428(16) 0.0362(14) 0.0427(16) 0.0019(12) 0.0125(13) 0.0028(12)
C39 0.056(2) 0.0365(16) 0.060(2) 0.0029(14) 0.0166(17) 0.0080(14)
C40 0.080(3) 0.0430(19) 0.063(2) 0.0103(16) 0.019(2) 0.0253(19)
C41 0.081(3) 0.064(2) 0.053(2) 0.0057(18) -0.006(2) 0.035(2)
C42 0.055(2) 0.0486(18) 0.0474(18) -0.0049(14) -0.0033(15) 0.0205(15)
C43 0.0241(12) 0.0339(12) 0.0258(12) -0.0045(10) 0.0057(9) 0.0017(10)
C44 0.0289(13) 0.0331(12) 0.0304(13) -0.0082(10) 0.0080(10) -0.0008(10)
C45 0.0288(15) 0.0357(14) 0.0413(16) -0.0039(11) 0.0089(12) -0.0050(10)
C46 0.0244(13) 0.0425(14) 0.0324(13) -0.0078(11) 0.0053(10) -0.0022(11)
C47 0.0261(13) 0.0453(15) 0.0315(13) -0.0073(11) 0.0027(11) 0.0064(11)
C48 0.0266(14) 0.0626(19) 0.0369(15) -0.0001(13) 0.0017(12) 0.0070(13)
C49 0.0304(14) 0.0424(14) 0.0320(14) 0.0038(11) 0.0031(11) 0.0032(11)
C50 0.0260(13) 0.0436(15) 0.0341(14) 0.0043(11) 0.0072(11) 0.0018(11)
C51 0.0297(15) 0.0595(19) 0.0491(18) 0.0242(15) 0.0081(13) 0.0010(13)
C52 0.0234(12) 0.0342(13) 0.0288(12) -0.0005(10) 0.0073(10) -0.0025(10)
C53 0.0337(15) 0.0348(13) 0.0377(15) 0.0012(11) 0.0102(12) 0.0002(11)
C54 0.0329(15) 0.0399(15) 0.0462(17) 0.0115(12) 0.0079(12) -0.0034(12)
C55 0.0416(18) 0.061(2) 0.0391(17) 0.0100(13) 0.0199(14) -0.0037(14)
C56 0.0515(19) 0.0546(19) 0.0423(17) -0.0060(14) 0.0269(14) -0.0003(15)
C57 0.0356(15) 0.0367(14) 0.0387(15) -0.0039(11) 0.0154(12) -0.0019(11)
C58 0.0310(13) 0.0300(12) 0.0291(13) 0.0012(10) 0.0099(10) -0.0014(10)
C59 0.0339(15) 0.0365(14) 0.0417(15) -0.0013(12) 0.0028(12) 0.0027(11)
C60 0.0439(17) 0.0341(14) 0.0432(16) 0.0053(12) 0.0074(13) 0.0085(12)
C61 0.0550(19) 0.0267(12) 0.0404(15) 0.0029(11) 0.0132(14) -0.0023(12)
C62 0.0450(17) 0.0350(14) 0.0351(14) 0.0007(11) 0.0046(12) -0.0107(12)
C63 0.0319(14) 0.0345(13) 0.0278(13) 0.0042(10) 0.0060(10) -0.0026(11)

loop_
_atom_type_symbol
_atom_type_description
_atom_type_scat_dispersion_real
_atom_type_scat_dispersion_imag
_atom_type_scat_source
C C 0.0181 0.0091 'International Tables Vol C Tables 4.2.6.8 and 6.1.1.4'
H H 0.0000 0.0000 'International Tables Vol C Tables 4.2.6.8 and 6.1.1.4'
Cl Cl 0.3639 0.7018 'International Tables Vol C Tables 4.2.6.8 and 6.1.1.4'
N N 0.0311 0.0180 'International Tables Vol C Tables 4.2.6.8 and 6.1.1.4'
P P 0.2955 0.4335 'International Tables Vol C Tables 4.2.6.8 and 6.1.1.4'
Th Th -4.1491 12.3296 'International Tables Vol C Tables 4.2.6.8 and 6.1.1.4'

loop_
_exptl_crystal_face_index_h
_exptl_crystal_face_index_k
_exptl_crystal_face_index_l
_exptl_crystal_face_perp_dist
_exptl_oxdiff_crystal_face_indexfrac_h
_exptl_oxdiff_crystal_face_indexfrac_k
_exptl_oxdiff_crystal_face_indexfrac_l
_exptl_oxdiff_crystal_face_x
_exptl_oxdiff_crystal_face_y
_exptl_oxdiff_crystal_face_z
0 9 -9 0.0151 -0.0044 9.0042 -8.9918 0.1583 0.7293 0.6532
-8 0 1 0.1149 -7.9971 0.0000 1.0073 0.1565 0.6216 -0.6940
1 15 4 0.0318 1.0038 14.9873 4.0032 -0.9349 0.2622 0.2034
-1 -15 -5 0.0216 -1.0044 -14.9863 -5.0027 0.9965 -0.2164 -0.1526
0 -9 9 0.0313 0.0044 -9.0042 8.9918 -0.1583 -0.7293 -0.6532
8 4 -5 0.0970 7.9951 4.0018 -5.0036 -0.0862 -0.2975 0.9843
6 -1 -9 0.0748 5.9927 -0.9910 -9.0017 0.4353 -0.1237 0.9180
5 13 -2 0.0620 4.9988 12.9940 -1.9985 -0.5859 0.1327 0.7865
1 9 9 0.0366 1.0062 8.9856 8.9982 -0.9788 -0.1782 -0.1812
1 16 -2 0.0250 1.0003 15.9929 -1.9934 -0.6090 0.5722 0.5301

loop_
_geom_angle_atom_site_label_1
_geom_angle_atom_site_label_2
_geom_angle_atom_site_label_3
_geom_angle
Cl1 Th1 P1 101.26(2)
Cl1 Th1 P2 92.68(2)
Cl1 Th1 P3 89.15(2)
P2 Th1 P1 121.887(18)
P3 Th1 P1 85.541(18)
P3 Th1 P2 151.408(18)
N1 Th1 Cl1 108.56(5)
N1 Th1 P1 34.66(5)
N1 Th1 P2 87.38(5)
N1 Th1 P3 118.98(5)
N1 Th1 N3 122.22(7)
N2 Th1 Cl1 101.45(5)
N2 Th1 P1 147.98(5)
N2 Th1 P2 34.83(5)
N2 Th1 P3 117.04(5)
N2 Th1 N1 115.54(7)
N2 Th1 N3 88.51(7)
N3 Th1 Cl1 117.19(5)
N3 Th1 P1 100.78(5)
N3 Th1 P2 121.93(5)
N3 Th1 P3 35.83(5)
N1 P1 Th1 52.26(7)
N1 P1 C10 110.68(11)
N1 P1 C16 111.74(11)
C10 P1 Th1 118.97(8)
C16 P1 Th1 138.28(8)
C16 P1 C10 102.63(12)
N2 P2 Th1 52.31(7)
N2 P2 C31 112.03(12)
N2 P2 C37 111.20(12)
C31 P2 Th1 132.45(9)
C31 P2 C37 101.41(12)
C37 P2 Th1 126.07(9)
N3 P3 Th1 55.15(7)
N3 P3 C52 113.14(12)
N3 P3 C58 111.55(11)
C52 P3 Th1 126.21(9)
C58 P3 Th1 130.32(9)
C58 P3 C52 103.35(12)
P1 N1 Th1 93.08(9)
C1 N1 Th1 139.93(16)
C1 N1 P1 126.35(17)
P2 N2 Th1 92.86(9)
C22 N2 Th1 139.54(16)
C22 N2 P2 127.49(17)
P3 N3 Th1 89.02(9)
C43 N3 Th1 143.97(16)
C43 N3 P3 125.30(17)
C2 C1 N1 121.2(2)
C2 C1 C8 119.1(2)
C8 C1 N1 119.7(2)
C1 C2 C3 121.9(2)
C4 C2 C1 119.1(2)
C4 C2 C3 118.9(2)
C2 C3 H3A 109.5
C2 C3 H3B 109.5
C2 C3 H3C 109.5
H3A C3 H3B 109.5
H3A C3 H3C 109.5
H3B C3 H3C 109.5
C2 C4 H4 118.8
C5 C4 C2 122.4(3)
C5 C4 H4 118.8
C4 C5 C6 120.6(3)
C4 C5 C7 117.3(3)
C7 C5 C6 122.1(3)
C5 C6 H6A 109.5
C5 C6 H6B 109.5
C5 C6 H6C 109.5
H6A C6 H6B 109.5
H6A C6 H6C 109.5
H6B C6 H6C 109.5
C5 C7 H7 118.9
C8 C7 C5 122.3(2)
C8 C7 H7 118.9
C1 C8 C9 120.6(2)
C7 C8 C1 119.2(2)
C7 C8 C9 120.2(2)
C8 C9 H9A 109.5
C8 C9 H9B 109.5
C8 C9 H9C 109.5
H9A C9 H9B 109.5
H9A C9 H9C 109.5
H9B C9 H9C 109.5
C11 C10 P1 116.7(2)
C15 C10 P1 124.6(2)
C15 C10 C11 118.6(3)
C10 C11 H11 119.7
C12 C11 C10 120.6(3)
C12 C11 H11 119.7
C11 C12 H12 120.0
C13 C12 C11 120.1(3)
C13 C12 H12 120.0
C12 C13 H13 119.8
C14 C13 C12 120.3(3)
C14 C13 H13 119.8
C13 C14 H14 120.2
C13 C14 C15 119.7(3)
C15 C14 H14 120.2
C10 C15 C14 120.7(3)
C10 C15 H15 119.6
C14 C15 H15 119.6
C17 C16 P1 123.8(2)
C17 C16 C21 118.5(2)
C21 C16 P1 117.6(2)
C16 C17 H17 119.6
C18 C17 C16 120.7(3)
C18 C17 H17 119.6
C17 C18 H18 119.9
C19 C18 C17 120.2(3)
C19 C18 H18 119.9
C18 C19 H19 120.3
C20 C19 C18 119.5(3)
C20 C19 H19 120.3
C19 C20 H20 119.7
C19 C20 C21 120.6(3)
C21 C20 H20 119.7
C16 C21 H21 119.8
C20 C21 C16 120.4(3)
C20 C21 H21 119.8
C23 C22 N2 120.1(2)
C23 C22 C29 119.1(2)
C29 C22 N2 120.7(2)
C22 C23 C24 122.2(2)
C25 C23 C22 119.0(2)
C25 C23 C24 118.8(2)
C23 C24 H24A 109.5
C23 C24 H24B 109.5
C23 C24 H24C 109.5
H24A C24 H24B 109.5
H24A C24 H24C 109.5
H24B C24 H24C 109.5
C23 C25 H25 118.7
C26 C25 C23 122.5(2)
C26 C25 H25 118.7
C25 C26 C27 121.2(3)
C25 C26 C28 117.5(2)
C28 C26 C27 121.2(3)
C26 C27 H27A 109.5
C26 C27 H27B 109.5
C26 C27 H27C 109.5
H27A C27 H27B 109.5
H27A C27 H27C 109.5
H27B C27 H27C 109.5
C26 C28 H28 118.9
C29 C28 C26 122.3(3)
C29 C28 H28 118.9
C22 C29 C30 122.0(2)
C28 C29 C22 119.4(2)
C28 C29 C30 118.6(2)
C29 C30 H30A 109.5
C29 C30 H30B 109.5
C29 C30 H30C 109.5
H30A C30 H30B 109.5
H30A C30 H30C 109.5
H30B C30 H30C 109.5
C32 C31 P2 116.5(2)
C32 C31 C36 118.6(3)
C36 C31 P2 124.8(2)
C31 C32 H32 119.8
C33 C32 C31 120.3(3)
C33 C32 H32 119.8
C32 C33 H33 119.8
C34 C33 C32 120.5(3)
C34 C33 H33 119.8
C33 C34 H34 120.0
C33 C34 C35 119.9(3)
C35 C34 H34 120.0
C34 C35 H35 119.9
C36 C35 C34 120.2(3)
C36 C35 H35 119.9
C31 C36 H36 119.8
C35 C36 C31 120.4(3)
C35 C36 H36 119.8
C38 C37 P2 124.2(2)
C38 C37 C42 118.5(3)
C42 C37 P2 117.4(2)
C37 C38 H38 119.7
C39 C38 C37 120.5(3)
C39 C38 H38 119.7
C38 C39 H39 119.9
C40 C39 C38 120.3(4)
C40 C39 H39 119.9
C39 C40 H40 120.0
C39 C40 C41 120.1(3)
C41 C40 H40 120.0
C40 C41 H41 119.9
C40 C41 C42 120.2(4)
C42 C41 H41 119.9
C37 C42 H42 119.8
C41 C42 C37 120.4(3)
C41 C42 H42 119.8
C44 C43 N3 122.1(2)
C44 C43 C50 119.7(2)
C50 C43 N3 118.2(2)
C43 C44 C45 122.3(2)
C46 C44 C43 118.6(3)
C46 C44 C45 119.1(3)
C44 C45 H45A 109.5
C44 C45 H45B 109.5
C44 C45 H45C 109.5
H45A C45 H45B 109.5
H45A C45 H45C 109.5
H45B C45 H45C 109.5
C44 C46 H46 118.6
C47 C46 C44 122.8(3)
C47 C46 H46 118.6
C46 C47 C48 120.5(3)
C46 C47 C49 117.9(3)
C49 C47 C48 121.7(3)
C47 C48 H48A 109.5
C47 C48 H48B 109.5
C47 C48 H48C 109.5
H48A C48 H48B 109.5
H48A C48 H48C 109.5
H48B C48 H48C 109.5
C47 C49 H49 119.2
C47 C49 C50 121.6(3)
C50 C49 H49 119.2
C43 C50 C51 120.8(2)
C49 C50 C43 119.2(3)
C49 C50 C51 120.0(3)
C50 C51 H51A 109.5
C50 C51 H51B 109.5
C50 C51 H51C 109.5
H51A C51 H51B 109.5
H51A C51 H51C 109.5
H51B C51 H51C 109.5
C53 C52 P3 116.6(2)
C57 C52 P3 123.9(2)
C57 C52 C53 119.0(3)
C52 C53 H53 119.7
C54 C53 C52 120.7(3)
C54 C53 H53 119.7
C53 C54 H54 120.1
C53 C54 C55 119.8(3)
C55 C54 H54 120.1
C54 C55 H55 119.9
C56 C55 C54 120.1(3)
C56 C55 H55 120.0
C55 C56 H56 119.8
C55 C56 C57 120.3(3)
C57 C56 H56 119.8
C52 C57 C56 120.1(3)
C52 C57 H57 120.0
C56 C57 H57 120.0
C59 C58 P3 123.7(2)
C63 C58 P3 117.1(2)
C63 C58 C59 119.1(2)
C58 C59 H59 120.1
C60 C59 C58 119.9(3)
C60 C59 H59 120.1
C59 C60 H60 119.7
C59 C60 C61 120.6(3)
C61 C60 H60 119.7
C60 C61 H61 120.1
C62 C61 C60 119.7(3)
C62 C61 H61 120.1
C61 C62 H62 119.9
C61 C62 C63 120.2(3)
C63 C62 H62 119.9
C58 C63 C62 120.3(3)
C58 C63 H63 119.8
C62 C63 H63 119.8

loop_
_geom_bond_atom_site_label_1
_geom_bond_atom_site_label_2
_geom_bond_distance
Th1 Cl1 2.6686(6)
Th1 P1 2.9612(6)
Th1 P2 2.9469(6)
Th1 P3 2.8700(6)
Th1 N1 2.345(2)
Th1 N2 2.335(2)
Th1 N3 2.356(2)
P1 N1 1.687(2)
P1 C10 1.831(3)
P1 C16 1.826(3)
P2 N2 1.685(2)
P2 C31 1.822(3)
P2 C37 1.832(3)
P3 N3 1.680(2)
P3 C52 1.826(3)
P3 C58 1.822(3)
N1 C1 1.431(3)
N2 C22 1.429(3)
N3 C43 1.433(3)
C1 C2 1.405(4)
C1 C8 1.411(3)
C2 C3 1.506(4)
C2 C4 1.392(4)
C3 H3A 0.9800
C3 H3B 0.9800
C3 H3C 0.9800
C4 H4 0.9500
C4 C5 1.390(4)
C5 C6 1.512(4)
C5 C7 1.392(4)
C6 H6A 0.9800
C6 H6B 0.9800
C6 H6C 0.9800
C7 H7 0.9500
C7 C8 1.390(4)
C8 C9 1.503(4)
C9 H9A 0.9800
C9 H9B 0.9800
C9 H9C 0.9800
C10 C11 1.396(4)
C10 C15 1.389(4)
C11 H11 0.9500
C11 C12 1.383(4)
C12 H12 0.9500
C12 C13 1.381(5)
C13 H13 0.9500
C13 C14 1.378(4)
C14 H14 0.9500
C14 C15 1.394(4)
C15 H15 0.9500
C16 C17 1.394(4)
C16 C21 1.396(4)
C17 H17 0.9500
C17 C18 1.390(4)
C18 H18 0.9500
C18 C19 1.385(4)
C19 H19 0.9500
C19 C20 1.384(5)
C20 H20 0.9500
C20 C21 1.387(4)
C21 H21 0.9500
C22 C23 1.410(3)
C22 C29 1.411(4)
C23 C24 1.504(4)
C23 C25 1.392(4)
C24 H24A 0.9800
C24 H24B 0.9800
C24 H24C 0.9800
C25 H25 0.9500
C25 C26 1.387(4)
C26 C27 1.507(4)
C26 C28 1.391(4)
C27 H27A 0.9800
C27 H27B 0.9800
C27 H27C 0.9800
C28 H28 0.9500
C28 C29 1.387(4)
C29 C30 1.506(4)
C30 H30A 0.9800
C30 H30B 0.9800
C30 H30C 0.9800
C31 C32 1.396(4)
C31 C36 1.403(4)
C32 H32 0.9500
C32 C33 1.390(4)
C33 H33 0.9500
C33 C34 1.372(5)
C34 H34 0.9500
C34 C35 1.391(5)
C35 H35 0.9500
C35 C36 1.381(4)
C36 H36 0.9500
C37 C38 1.391(4)
C37 C42 1.391(4)
C38 H38 0.9500
C38 C39 1.388(5)
C39 H39 0.9500
C39 C40 1.370(5)
C40 H40 0.9500
C40 C41 1.374(6)
C41 H41 0.9500
C41 C42 1.391(5)
C42 H42 0.9500
C43 C44 1.400(4)
C43 C50 1.408(4)
C44 C45 1.503(4)
C44 C46 1.388(4)
C45 H45A 0.9800
C45 H45B 0.9800
C45 H45C 0.9800
C46 H46 0.9500
C46 C47 1.384(4)
C47 C48 1.514(4)
C47 C49 1.387(4)
C48 H48A 0.9800
C48 H48B 0.9800
C48 H48C 0.9800
C49 H49 0.9500
C49 C50 1.394(4)
C50 C51 1.501(4)
C51 H51A 0.9800
C51 H51B 0.9800
C51 H51C 0.9800
C52 C53 1.397(4)
C52 C57 1.390(4)
C53 H53 0.9500
C53 C54 1.384(4)
C54 H54 0.9500
C54 C55 1.386(5)
C55 H55 0.9500
C55 C56 1.378(5)
C56 H56 0.9500
C56 C57 1.393(4)
C57 H57 0.9500
C58 C59 1.398(4)
C58 C63 1.393(4)
C59 H59 0.9500
C59 C60 1.385(4)
C60 H60 0.9500
C60 C61 1.388(5)
C61 H61 0.9500
C61 C62 1.375(5)
C62 H62 0.9500
C62 C63 1.394(4)
C63 H63 0.9500

loop_
_geom_torsion_atom_site_label_1
_geom_torsion_atom_site_label_2
_geom_torsion_atom_site_label_3
_geom_torsion_atom_site_label_4
_geom_torsion
Th1 P1 N1 C1 -172.4(2)
Th1 P1 C10 C11 -36.4(2)
Th1 P1 C10 C15 140.6(2)
Th1 P1 C16 C17 -95.4(2)
Th1 P1 C16 C21 84.7(2)
Th1 P2 N2 C22 -176.7(3)
Th1 P2 C31 C32 80.9(2)
Th1 P2 C31 C36 -102.1(2)
Th1 P2 C37 C38 149.8(2)
Th1 P2 C37 C42 -31.0(3)
Th1 P3 N3 C43 -168.2(2)
Th1 P3 C52 C53 2.3(3)
Th1 P3 C52 C57 174.4(2)
Th1 P3 C58 C59 109.6(2)
Th1 P3 C58 C63 -73.0(2)
Th1 N1 C1 C2 -83.0(3)
Th1 N1 C1 C8 93.9(3)
Th1 N2 C22 C23 89.2(3)
Th1 N2 C22 C29 -87.7(3)
Th1 N3 C43 C44 114.4(3)
Th1 N3 C43 C50 -63.2(4)
P1 N1 C1 C2 85.1(3)
P1 N1 C1 C8 -98.0(3)
P1 C10 C11 C12 176.2(2)
P1 C10 C15 C14 -176.0(2)
P1 C16 C17 C18 -179.7(2)
P1 C16 C21 C20 179.2(2)
P2 N2 C22 C23 -95.8(3)
P2 N2 C22 C29 87.3(3)
P2 C31 C32 C33 176.4(2)
P2 C31 C36 C35 -176.2(2)
P2 C37 C38 C39 -179.6(3)
P2 C37 C42 C41 178.3(3)
P3 N3 C43 C44 -85.9(3)
P3 N3 C43 C50 96.5(3)
P3 C52 C53 C54 173.8(2)
P3 C52 C57 C56 -171.7(2)
P3 C58 C59 C60 177.3(2)
P3 C58 C63 C62 -174.7(2)
N1 P1 C10 C11 -93.8(2)
N1 P1 C10 C15 83.2(2)
N1 P1 C16 C17 -38.3(3)
N1 P1 C16 C21 141.8(2)
N1 C1 C2 C3 6.8(4)
N1 C1 C2 C4 -175.5(2)
N1 C1 C8 C7 175.9(2)
N1 C1 C8 C9 -5.6(4)
N2 P2 C31 C32 139.4(2)
N2 P2 C31 C36 -43.7(3)
N2 P2 C37 C38 91.7(3)
N2 P2 C37 C42 -89.1(3)
N2 C22 C23 C24 -1.9(4)
N2 C22 C23 C25 179.1(2)
N2 C22 C29 C28 179.8(2)
N2 C22 C29 C30 1.4(4)
N3 P3 C52 C53 65.1(2)
N3 P3 C52 C57 -122.8(2)
N3 P3 C58 C59 47.7(3)
N3 P3 C58 C63 -134.9(2)
N3 C43 C44 C45 -2.2(4)
N3 C43 C44 C46 177.9(2)
N3 C43 C50 C49 -177.5(2)
N3 C43 C50 C51 3.0(4)
C1 C2 C4 C5 -1.9(4)
C2 C1 C8 C7 -7.1(4)
C2 C1 C8 C9 171.3(2)
C2 C4 C5 C6 175.8(3)
C2 C4 C5 C7 -4.1(4)
C3 C2 C4 C5 175.8(2)
C4 C5 C7 C8 4.6(4)
C5 C7 C8 C1 1.0(4)
C5 C7 C8 C9 -177.5(3)
C6 C5 C7 C8 -175.3(3)
C8 C1 C2 C3 -170.1(2)
C8 C1 C2 C4 7.6(4)
C10 P1 N1 Th1 111.25(11)
C10 P1 N1 C1 -61.1(2)
C10 P1 C16 C17 80.3(2)
C10 P1 C16 C21 -99.6(2)
C10 C11 C12 C13 0.3(5)
C11 C10 C15 C14 0.9(4)
C11 C12 C13 C14 0.5(5)
C12 C13 C14 C15 -0.6(5)
C13 C14 C15 C10 -0.1(4)
C15 C10 C11 C12 -0.9(4)
C16 P1 N1 Th1 -135.04(10)
C16 P1 N1 C1 52.6(2)
C16 P1 C10 C11 146.9(2)
C16 P1 C10 C15 -36.2(3)
C16 C17 C18 C19 0.1(4)
C17 C16 C21 C20 -0.7(4)
C17 C18 C19 C20 0.2(4)
C18 C19 C20 C21 -0.7(5)
C19 C20 C21 C16 0.9(5)
C21 C16 C17 C18 0.1(4)
C22 C23 C25 C26 1.9(4)
C23 C22 C29 C28 2.9(4)
C23 C22 C29 C30 -175.5(2)
C23 C25 C26 C27 -177.9(3)
C23 C25 C26 C28 1.2(4)
C24 C23 C25 C26 -177.1(3)
C25 C26 C28 C29 -2.4(4)
C26 C28 C29 C22 0.3(4)
C26 C28 C29 C30 178.8(2)
C27 C26 C28 C29 176.8(3)
C29 C22 C23 C24 175.0(2)
C29 C22 C23 C25 -4.0(4)
C31 P2 N2 Th1 -127.41(10)
C31 P2 N2 C22 55.8(2)
C31 P2 C37 C38 -27.5(3)
C31 P2 C37 C42 151.6(3)
C31 C32 C33 C34 0.0(5)
C32 C31 C36 C35 0.7(4)
C32 C33 C34 C35 0.9(5)
C33 C34 C35 C36 -0.9(5)
C34 C35 C36 C31 0.2(4)
C36 C31 C32 C33 -0.7(4)
C37 P2 N2 Th1 119.90(11)
C37 P2 N2 C22 -56.9(2)
C37 P2 C31 C32 -102.0(2)
C37 P2 C31 C36 74.9(3)
C37 C38 C39 C40 0.3(5)
C38 C37 C42 C41 -2.5(5)
C38 C39 C40 C41 -0.7(7)
C39 C40 C41 C42 -0.5(7)
C40 C41 C42 C37 2.2(7)
C42 C37 C38 C39 1.3(5)
C43 C44 C46 C47 0.9(4)
C44 C43 C50 C49 4.9(4)
C44 C43 C50 C51 -174.6(3)
C44 C46 C47 C48 -177.5(3)
C44 C46 C47 C49 2.5(4)
C45 C44 C46 C47 -179.1(3)
C46 C47 C49 C50 -2.2(4)
C47 C49 C50 C43 -1.4(4)
C47 C49 C50 C51 178.1(3)
C48 C47 C49 C50 177.8(3)
C50 C43 C44 C45 175.4(3)
C50 C43 C44 C46 -4.6(4)
C52 P3 N3 Th1 -119.03(11)
C52 P3 N3 C43 72.7(2)
C52 P3 C58 C59 -74.1(3)
C52 P3 C58 C63 103.2(2)
C52 C53 C54 C55 -2.2(5)
C53 C52 C57 C56 0.2(4)
C53 C54 C55 C56 1.7(5)
C54 C55 C56 C57 -0.2(6)
C55 C56 C57 C52 -0.7(5)
C57 C52 C53 C54 1.3(4)
C58 P3 N3 Th1 124.94(11)
C58 P3 N3 C43 -43.3(2)
C58 P3 C52 C53 -174.1(2)
C58 P3 C52 C57 -2.0(3)
C58 C59 C60 C61 -3.3(5)
C59 C58 C63 C62 2.8(4)
C59 C60 C61 C62 3.9(5)
C60 C61 C62 C63 -1.0(5)
C61 C62 C63 C58 -2.3(4)
C63 C58 C59 C60 0.0(4)
